data_7251513
loop_
_publ_author_name
'Churakov, Andrei V.'
'Mikhaylov, Alexey A.'
'Mel'nik, Elena A.'
'Egorov, Pavel A.'
'Lev, Ovadia'
'Medvedev, Alexander G.'
'Prikhodchenko, Petr V.'

_publ_section_title
;
 Peroxosolvates of purine derivatives: structural insights into possible
 H2O2-purine interactions in biological systems
;
_journal_issue 6
_journal_name_full CrystEngComm
_journal_page_first 1115
_journal_page_last 1124
_journal_paper_doi 10.1039/D5CE01073J
_journal_volume 28
_journal_year 2026
_chemical_formula_moiety 'C7 H8 N4 O2, H2 O2'
_chemical_formula_sum 'C7 H10 N4 O4'
_chemical_formula_weight 214.19
_space_group_crystal_system monoclinic
_space_group_IT_number 14
_space_group_name_Hall '-P 2ybc'
_space_group_name_H-M_alt 'P 1 21/c 1'
_atom_sites_solution_hydrogens difmap
_atom_sites_solution_primary direct
_atom_sites_solution_secondary difmap
_audit_creation_method SHELXL-2018/3
_audit_update_record
;
2025-11-30 deposited with the CCDC.	2026-01-06 downloaded from the CCDC.
;
_cell_angle_alpha 90
_cell_angle_beta 101.1707(8)
_cell_angle_gamma 90
_cell_formula_units_Z 4
_cell_length_a 5.85400(10)
_cell_length_b 16.7182(4)
_cell_length_c 9.2006(2)
_cell_measurement_reflns_used 7234
_cell_measurement_temperature 150(2)
_cell_measurement_theta_max 30.552
_cell_measurement_theta_min 3.548
_cell_volume 883.39(3)
_computing_cell_refinement 'SAINT (Bruker, 2018)'
_computing_data_collection '<i>APEX2</i> (Bruker, 2018)'
_computing_data_reduction 'SAINT (Bruker, 2018)'
_computing_structure_refinement 'SHELXL-2018/3 (Sheldrick, 2018)'
_computing_structure_solution 'SHELXT (Sheldrick, 2016)'
_diffrn_ambient_temperature 150(2)
_diffrn_measured_fraction_theta_full 0.989
_diffrn_measured_fraction_theta_max 0.993
_diffrn_measurement_device_type 'Bruker SMART APEX II'
_diffrn_measurement_method \w
_diffrn_radiation_type MoK\a
_diffrn_radiation_wavelength 0.71073
_diffrn_reflns_av_R_equivalents 0.0188
_diffrn_reflns_av_unetI/netI 0.0170
_diffrn_reflns_Laue_measured_fraction_full 0.989
_diffrn_reflns_Laue_measured_fraction_max 0.993
_diffrn_reflns_limit_h_max 8
_diffrn_reflns_limit_h_min -8
_diffrn_reflns_limit_k_max 21
_diffrn_reflns_limit_k_min -23
_diffrn_reflns_limit_l_max 12
_diffrn_reflns_limit_l_min -12
_diffrn_reflns_number 10415
_diffrn_reflns_point_group_measured_fraction_full 0.989
_diffrn_reflns_point_group_measured_fraction_max 0.993
_diffrn_reflns_theta_full 25.242
_diffrn_reflns_theta_max 29.995
_diffrn_reflns_theta_min 3.548
_exptl_absorpt_coefficient_mu 0.134
_exptl_absorpt_correction_T_max 0.9281
_exptl_absorpt_correction_T_min 0.8180
_exptl_absorpt_correction_type multi-scan
_exptl_absorpt_process_details 'SADABS (Bruker, 2016)'
_exptl_crystal_colour colourless
_exptl_crystal_density_diffrn 1.610
_exptl_crystal_description prism
_exptl_crystal_F_000 448
_exptl_crystal_size_max 0.500
_exptl_crystal_size_mid 0.500
_exptl_crystal_size_min 0.250
_refine_diff_density_max 0.477
_refine_diff_density_min -0.230
_refine_diff_density_rms 0.055
_refine_ls_extinction_method none
_refine_ls_goodness_of_fit_ref 1.071
_refine_ls_hydrogen_treatment refall
_refine_ls_matrix_type full
_refine_ls_number_parameters 176
_refine_ls_number_reflns 2551
_refine_ls_number_restraints 0
_refine_ls_restrained_S_all 1.071
_refine_ls_R_factor_all 0.0425
_refine_ls_R_factor_gt 0.0390
_refine_ls_shift/su_max 0.001
_refine_ls_shift/su_mean 0.000
_refine_ls_structure_factor_coef Fsqd
_refine_ls_weighting_details 'w=1/[\s^2^(Fo^2^)+(0.0626P)^2^+0.3237P] where P=(Fo^2^+2Fc^2^)/3'
_refine_ls_weighting_scheme calc
_refine_ls_wR_factor_gt 0.1082
_refine_ls_wR_factor_ref 0.1113
_reflns_Friedel_coverage 0.000
_reflns_number_gt 2332
_reflns_number_total 2551
_reflns_threshold_expression 'I > 2\s(I)'
_cod_data_source_file d5ce01073j2.cif
_cod_data_source_block a
_cod_original_sg_symbol_H-M 'P 21/c'
_cod_database_code 7251513
_shelx_shelxl_version_number 2018/3
_shelx_space_group_comment
;
The symmetry employed for this shelxl refinement is uniquely defined
by the following loop, which should always be used as a source of
symmetry information in preference to the above space-group names.
They are only intended as comments.
;
_shelx_estimated_absorpt_t_min 0.936
_shelx_estimated_absorpt_t_max 0.967

loop_
_space_group_symop_operation_xyz
'x, y, z'
'-x, y+1/2, -z+1/2'
'-x, -y, -z'
'x, -y-1/2, z-1/2'

loop_
_atom_site_label
_atom_site_type_symbol
_atom_site_fract_x
_atom_site_fract_y
_atom_site_fract_z
_atom_site_U_iso_or_equiv
_atom_site_adp_type
_atom_site_occupancy
_atom_site_site_symmetry_order
_atom_site_calc_flag
_atom_site_refinement_flags_posn
_atom_site_refinement_flags_adp
_atom_site_refinement_flags_occupancy
_atom_site_disorder_assembly
_atom_site_disorder_group
N1 N 0.85044(15) 0.75271(5) 0.45996(10) 0.01565(19) Uani 1 1 d . . . . .
N2 N 0.96290(15) 0.62512(5) 0.45262(10) 0.01519(18) Uani 1 1 d . . . . .
N3 N 0.52105(14) 0.59524(5) 0.68403(9) 0.01384(18) Uani 1 1 d . . . . .
N4 N 0.55922(15) 0.73081(5) 0.61440(9) 0.01407(18) Uani 1 1 d . . . . .
O3 O 0.74760(13) 0.49455(4) 0.61876(9) 0.01806(18) Uani 1 1 d . . . . .
O4 O 0.30122(14) 0.69447(5) 0.75779(9) 0.02052(19) Uani 1 1 d . . . . .
C1 C 0.99014(18) 0.70061(6) 0.40919(12) 0.0168(2) Uani 1 1 d . . . . .
C2 C 0.79262(16) 0.62729(6) 0.53728(11) 0.01343(19) Uani 1 1 d . . . . .
C3 C 0.69390(16) 0.56635(6) 0.61261(11) 0.01289(19) Uani 1 1 d . . . . .
C4 C 0.45177(17) 0.67538(6) 0.68934(11) 0.01390(19) Uani 1 1 d . . . . .
C5 C 0.72770(16) 0.70633(6) 0.53963(11) 0.01301(19) Uani 1 1 d . . . . .
C6 C 0.40032(19) 0.53743(7) 0.76261(13) 0.0191(2) Uani 1 1 d . . . . .
C7 C 0.4956(2) 0.81524(6) 0.62288(13) 0.0190(2) Uani 1 1 d . . . . .
H10 H 1.100(3) 0.7155(10) 0.3472(19) 0.026(4) Uiso 1 1 d . . . . .
H20 H 1.048(3) 0.5824(11) 0.428(2) 0.030(4) Uiso 1 1 d . . . . .
H61 H 0.244(5) 0.5533(18) 0.763(3) 0.087(9) Uiso 1 1 d . . . . .
H62 H 0.399(4) 0.4874(15) 0.714(3) 0.067(7) Uiso 1 1 d . . . . .
H63 H 0.476(4) 0.5331(17) 0.859(3) 0.071(7) Uiso 1 1 d . . . . .
H71 H 0.354(5) 0.8242(15) 0.566(3) 0.069(7) Uiso 1 1 d . . . . .
H72 H 0.609(5) 0.8483(17) 0.593(3) 0.073(8) Uiso 1 1 d . . . . .
H73 H 0.502(5) 0.8301(16) 0.725(3) 0.074(8) Uiso 1 1 d . . . . .
O1 O 0.9982(2) 0.92300(6) 0.61769(10) 0.0333(2) Uani 1 1 d . . . . .
O2 O 0.9153(2) 0.91658(6) 0.45845(11) 0.0366(3) Uani 1 1 d . . . . .
H1 H 1.052(4) 0.9710(15) 0.621(2) 0.050(6) Uiso 1 1 d . . . . .
H2 H 0.900(4) 0.8644(15) 0.454(2) 0.049(6) Uiso 1 1 d . . . . .

loop_
_atom_site_aniso_label
_atom_site_aniso_U_11
_atom_site_aniso_U_22
_atom_site_aniso_U_33
_atom_site_aniso_U_23
_atom_site_aniso_U_13
_atom_site_aniso_U_12
N1 0.0182(4) 0.0119(4) 0.0181(4) 0.0002(3) 0.0067(3) -0.0016(3)
N2 0.0164(4) 0.0128(4) 0.0186(4) -0.0008(3) 0.0093(3) 0.0002(3)
N3 0.0156(4) 0.0111(4) 0.0169(4) 0.0010(3) 0.0083(3) 0.0014(3)
N4 0.0167(4) 0.0104(4) 0.0167(4) -0.0004(3) 0.0070(3) 0.0021(3)
O3 0.0214(4) 0.0105(3) 0.0244(4) 0.0017(3) 0.0097(3) 0.0036(3)
O4 0.0217(4) 0.0190(4) 0.0244(4) -0.0007(3) 0.0131(3) 0.0042(3)
C1 0.0180(4) 0.0140(5) 0.0201(5) -0.0004(3) 0.0081(4) -0.0022(3)
C2 0.0143(4) 0.0113(4) 0.0163(4) -0.0005(3) 0.0070(3) 0.0007(3)
C3 0.0137(4) 0.0113(4) 0.0145(4) -0.0005(3) 0.0049(3) 0.0011(3)
C4 0.0153(4) 0.0125(4) 0.0146(4) -0.0005(3) 0.0047(3) 0.0017(3)
C5 0.0146(4) 0.0111(4) 0.0139(4) -0.0009(3) 0.0043(3) 0.0000(3)
C6 0.0225(5) 0.0149(5) 0.0235(5) 0.0023(4) 0.0132(4) -0.0014(4)
C7 0.0241(5) 0.0105(4) 0.0238(5) -0.0009(4) 0.0083(4) 0.0049(4)
O1 0.0560(6) 0.0201(5) 0.0218(4) -0.0031(3) 0.0024(4) -0.0060(4)
O2 0.0665(7) 0.0152(4) 0.0231(5) 0.0010(3) -0.0037(4) -0.0110(4)

loop_
_atom_type_symbol
_atom_type_description
_atom_type_scat_dispersion_real
_atom_type_scat_dispersion_imag
_atom_type_scat_source
C C 0.0033 0.0016 'International Tables Vol C Tables 4.2.6.8 and 6.1.1.4'
H H 0.0000 0.0000 'International Tables Vol C Tables 4.2.6.8 and 6.1.1.4'
N N 0.0061 0.0033 'International Tables Vol C Tables 4.2.6.8 and 6.1.1.4'
O O 0.0106 0.0060 'International Tables Vol C Tables 4.2.6.8 and 6.1.1.4'

loop_
_geom_angle_atom_site_label_1
_geom_angle_atom_site_label_2
_geom_angle_atom_site_label_3
_geom_angle
_geom_angle_site_symmetry_1
_geom_angle_site_symmetry_3
_geom_angle_publ_flag
C1 N1 C5 103.81(8) . . ?
C1 N2 C2 106.49(8) . . ?
C1 N2 H20 123.6(11) . . ?
C2 N2 H20 130.0(11) . . ?
C3 N3 C4 126.00(8) . . ?
C3 N3 C6 117.80(8) . . ?
C4 N3 C6 116.20(8) . . ?
C5 N4 C4 119.56(8) . . ?
C5 N4 C7 121.97(8) . . ?
C4 N4 C7 118.42(8) . . ?
N1 C1 N2 113.06(9) . . ?
N1 C1 H10 123.8(10) . . ?
N2 C1 H10 123.1(10) . . ?
C5 C2 N2 105.44(8) . . ?
C5 C2 C3 122.87(9) . . ?
N2 C2 C3 131.69(9) . . ?
O3 C3 N3 120.97(9) . . ?
O3 C3 C2 126.50(9) . . ?
N3 C3 C2 112.53(8) . . ?
O4 C4 N4 121.85(9) . . ?
O4 C4 N3 120.66(9) . . ?
N4 C4 N3 117.50(8) . . ?
N1 C5 N4 127.29(9) . . ?
N1 C5 C2 111.21(8) . . ?
N4 C5 C2 121.51(9) . . ?
N3 C6 H61 112.0(18) . . ?
N3 C6 H62 108.2(16) . . ?
H61 C6 H62 109(2) . . ?
N3 C6 H63 110.1(17) . . ?
H61 C6 H63 107(2) . . ?
H62 C6 H63 110(2) . . ?
N4 C7 H71 110.1(16) . . ?
N4 C7 H72 110.4(16) . . ?
H71 C7 H72 111(2) . . ?
N4 C7 H73 109.8(16) . . ?
H71 C7 H73 112(2) . . ?
H72 C7 H73 103(2) . . ?
O2 O1 H1 98.8(15) . . ?
O1 O2 H2 97.3(14) . . ?

loop_
_geom_bond_atom_site_label_1
_geom_bond_atom_site_label_2
_geom_bond_distance
_geom_bond_site_symmetry_2
_geom_bond_publ_flag
N1 C1 1.3393(13) . ?
N1 C5 1.3633(12) . ?
N2 C1 1.3427(13) . ?
N2 C2 1.3793(12) . ?
N2 H20 0.924(18) . ?
N3 C3 1.3952(12) . ?
N3 C4 1.4034(12) . ?
N3 C6 1.4677(13) . ?
N4 C5 1.3699(12) . ?
N4 C4 1.3775(13) . ?
N4 C7 1.4657(13) . ?
O3 C3 1.2393(12) . ?
O4 C4 1.2207(12) . ?
C1 H10 0.971(17) . ?
C2 C5 1.3762(13) . ?
C2 C3 1.4170(13) . ?
C6 H61 0.95(3) . ?
C6 H62 0.95(3) . ?
C6 H63 0.92(3) . ?
C7 H71 0.90(3) . ?
C7 H72 0.94(3) . ?
C7 H73 0.96(3) . ?
O1 O2 1.4554(13) . ?
O1 H1 0.86(2) . ?
O2 H2 0.88(2) . ?

loop_
_geom_hbond_atom_site_label_D
_geom_hbond_atom_site_label_H
_geom_hbond_atom_site_label_A
_geom_hbond_distance_DH
_geom_hbond_distance_HA
_geom_hbond_distance_DA
_geom_hbond_angle_DHA
_geom_hbond_site_symmetry_A
_geom_hbond_publ_flag
O1 H1 O2 0.86(2) 2.04(2) 2.8421(14) 155(2) 3_776 yes
O2 H2 N1 0.88(2) 1.89(2) 2.7663(13) 174(2) . yes
N2 H20 O3 0.924(18) 1.862(18) 2.7815(11) 172.7(16) 3_766 yes
C1 H10 O4 0.971(17) 2.169(17) 3.0522(13) 150.5(14) 4_675 yes

loop_
_geom_torsion_atom_site_label_1
_geom_torsion_atom_site_label_2
_geom_torsion_atom_site_label_3
_geom_torsion_atom_site_label_4
_geom_torsion
_geom_torsion_site_symmetry_1
_geom_torsion_site_symmetry_2
_geom_torsion_site_symmetry_3
_geom_torsion_site_symmetry_4
_geom_torsion_publ_flag
H1 O1 O2 H2 164(2) . . . . ?
